data_4334239
loop_
_publ_author_name
'James B. Gerken'
'Matthew L. Rigsby'
'Rose E. Ruther'
'Riviam J. P\'erez-Rodr\'iguez'
'Ilia A. Guzei'
'Robert J. Hamers'
'Shannon S. Stahl'

_publ_contact_author_address
;
Department of Chemistry
University of Wisconsin-Madison
1101 University Ave
Madison, WI  53706
USA
;
_publ_contact_author_email iguzei@chem.wisc.edu
_publ_contact_author_fax 608-262-0381
_publ_contact_author_name
;
Guzei, Ilia A. 
;
_publ_contact_author_phone 608-263-4694
_publ_section_title
;
 Modular Synthesis of Alkyne-Substituted Ruthenium Polypyridyl Complexes
 Suitable for "Click" Coupling
;
_journal_name_full 'Inorganic Chemistry'
_journal_page_first 2796
_journal_page_last 2798
_journal_paper_doi 10.1021/ic302827s
_journal_volume 52
_journal_year 2013
_chemical_formula_moiety 'C27 H20 Cl2 N8 O8 Ru'
_chemical_formula_sum 'C27 H20 Cl2 N8 O8 Ru'
_chemical_formula_weight 756.48
_space_group_IT_number 2
_symmetry_cell_setting triclinic
_symmetry_Int_Tables_number 2
_symmetry_space_group_name_Hall '-P 1'
_symmetry_space_group_name_H-M 'P -1'
_atom_sites_solution_hydrogens geom
_atom_sites_solution_primary direct
_atom_sites_solution_secondary difmap
_cell_angle_alpha 85.888(9)
_cell_angle_beta 77.750(6)
_cell_angle_gamma 77.536(8)
_cell_formula_units_Z 2
_cell_length_a 9.6495(13)
_cell_length_b 12.3186(19)
_cell_length_c 15.199(3)
_cell_measurement_reflns_used 8652
_cell_measurement_temperature 100(2)
_cell_measurement_theta_max 71.5070
_cell_measurement_theta_min 2.9764
_cell_volume 1723.3(5)
_computing_cell_refinement 'SAINT Ver. 7.68A (Bruker-AXS, 2007)'
_computing_data_collection 'APEX2 Ver. 2010.11-3 (Bruker-AXS, 2010)'
_computing_data_reduction 'SAINT Ver. 7.68A'
_computing_molecular_graphics SHELXTL
_computing_publication_material SHELXTL
_computing_structure_refinement SHELXTL
_computing_structure_solution 'SHELXTL (Sheldrick, 2008)'
_diffrn_ambient_temperature 100(2)
_diffrn_measured_fraction_theta_full 0.958
_diffrn_measured_fraction_theta_max 0.921
_diffrn_measurement_device_type 'Bruker SMART APEX2 area detector'
_diffrn_measurement_method '0.60\% \w and 0.6\% \f scans'
_diffrn_radiation_monochromator graphite
_diffrn_radiation_source 'fine-focus sealed tube'
_diffrn_radiation_type 'Cu K\a'
_diffrn_radiation_wavelength 1.54178
_diffrn_reflns_av_R_equivalents 0.0000
_diffrn_reflns_av_sigmaI/netI 0.0333
_diffrn_reflns_limit_h_max 11
_diffrn_reflns_limit_h_min -11
_diffrn_reflns_limit_k_max 15
_diffrn_reflns_limit_k_min -15
_diffrn_reflns_limit_l_max 17
_diffrn_reflns_limit_l_min 0
_diffrn_reflns_number 6252
_diffrn_reflns_theta_full 67.00
_diffrn_reflns_theta_max 72.17
_diffrn_reflns_theta_min 2.98
_exptl_absorpt_coefficient_mu 5.598
_exptl_absorpt_correction_T_max 0.7158
_exptl_absorpt_correction_T_min 0.4240
_exptl_absorpt_correction_type analytical
_exptl_absorpt_process_details
;
SADABS  (Bruker-AXS, 2011)
;
_exptl_crystal_colour yellow
_exptl_crystal_density_diffrn 1.458
_exptl_crystal_description block
_exptl_crystal_F_000 760
_exptl_crystal_size_max 0.19
_exptl_crystal_size_mid 0.12
_exptl_crystal_size_min 0.06
_platon_squeeze_details
;

There were three partially occupied solvent 
molecules present in the asymmetric unit. 
 A significant amount of time was invested 
in identifying and refining the disordered 
molecules.  Bond length restraints were 
applied to model the molecules but the 
resulting isotropic displacement coefficients
 suggested the molecules were mobile.  In addition,
 the refinement was computationally unstable.  Option 
SQUEEZE of program PLATON  was used 
to correct the diffraction data for
 diffuse scattering effects and to identify
 the solvate molecule.  PLATON calculated 
the upper limit of volume that can be occupied
 by the solvent to be 280 \%A3, or 16% of the unit
 cell volume.  The program calculated 86 electrons 
in the unit cell for the diffuse species.  Several 
solvents were used in the crystallization procedure,
 thus no meaningful solvent identification can be made. 
Note that all derived results in the following tables 
are based on the known contents.  No data are given for 
the diffusely scattering species.  
;
_refine_diff_density_max 1.101
_refine_diff_density_min -1.118
_refine_diff_density_rms 0.089
_refine_ls_extinction_method none
_refine_ls_goodness_of_fit_ref 1.047
_refine_ls_hydrogen_treatment constr
_refine_ls_matrix_type full
_refine_ls_number_parameters 456
_refine_ls_number_reflns 6252
_refine_ls_number_restraints 40
_refine_ls_restrained_S_all 1.080
_refine_ls_R_factor_all 0.0506
_refine_ls_R_factor_gt 0.0447
_refine_ls_shift/su_max 0.000
_refine_ls_shift/su_mean 0.000
_refine_ls_structure_factor_coef Fsqd
_refine_ls_weighting_details 'calc w=1/[\s^2^(Fo^2^)+(0.0740P)^2^+1.4589P] where P=(Fo^2^+2Fc^2^)/3'
_refine_ls_weighting_scheme calc
_refine_ls_wR_factor_gt 0.1149
_refine_ls_wR_factor_ref 0.1183
_reflns_number_gt 5530
_reflns_number_total 6252
_reflns_threshold_expression I>2\s(I)
_cod_data_source_file ic302827s_si_001_3.cif
_cod_data_source_block stahl124
_cod_depositor_comments
;
The following automatic conversions were performed:

data name '_iucr_refine_instruction_details' was replaced with
'_iucr_refine_instructions_details' as specified in the replacement
file 'data/replacement-values/replacement_tags.lst'.

Automatic conversion script
Id: cif_correct_tags 9268 2022-04-12 08:56:07Z antanas 
;
_cod_original_sg_symbol_Hall '-P 1        '
_cod_original_sg_symbol_H-M 'P -1 '
_cod_database_code 4334239

loop_
_symmetry_equiv_pos_as_xyz
'x, y, z'
'-x, -y, -z'

loop_
_atom_site_label
_atom_site_type_symbol
_atom_site_fract_x
_atom_site_fract_y
_atom_site_fract_z
_atom_site_U_iso_or_equiv
_atom_site_adp_type
_atom_site_occupancy
_atom_site_symmetry_multiplicity
_atom_site_calc_flag
_atom_site_refinement_flags
_atom_site_disorder_assembly
_atom_site_disorder_group
Ru1 Ru 0.47567(3) 0.36371(2) 0.248041(18) 0.02753(11) Uani 1 1 d . . .
N1 N 0.3188(3) 0.4525(3) 0.1837(2) 0.0278(6) Uani 1 1 d . . .
N2 N 0.2548(4) 0.4894(3) 0.0400(2) 0.0405(8) Uani 1 1 d . . .
N3 N 0.5073(4) 0.3426(3) -0.0321(2) 0.0453(9) Uani 1 1 d . . .
N4 N 0.5588(3) 0.3142(3) 0.1164(2) 0.0346(7) Uani 1 1 d . . .
N5 N 0.5598(3) 0.5055(3) 0.2480(2) 0.0295(6) Uani 1 1 d . . .
N6 N 0.3780(3) 0.4200(3) 0.3680(2) 0.0276(6) Uani 1 1 d . . .
N7 N 0.3577(3) 0.2410(3) 0.2960(2) 0.0318(7) Uani 1 1 d . . .
N8 N 0.6431(3) 0.2694(3) 0.2981(2) 0.0352(7) Uani 1 1 d . . .
C1 C 0.1982(4) 0.5243(3) 0.2209(3) 0.0315(8) Uani 1 1 d . . .
H1 H 0.1797 0.5374 0.2836 0.038 Uiso 1 1 calc R . .
C2 C 0.1010(4) 0.5793(4) 0.1700(3) 0.0386(9) Uani 1 1 d . . .
H2 H 0.0152 0.6296 0.1964 0.046 Uiso 1 1 calc R . .
C3 C 0.1336(4) 0.5582(4) 0.0787(3) 0.0425(10) Uani 1 1 d . . .
H3 H 0.0673 0.5941 0.0424 0.051 Uiso 1 1 calc R . .
C4 C 0.3423(4) 0.4393(3) 0.0937(3) 0.0334(8) Uani 1 1 d . . .
C5 C 0.4769(4) 0.3609(3) 0.0551(3) 0.0353(9) Uani 1 1 d . . .
C6 C 0.6301(5) 0.2688(4) -0.0619(3) 0.0526(12) Uani 1 1 d . . .
H6 H 0.6562 0.2522 -0.1241 0.063 Uiso 1 1 calc R . .
C7 C 0.7195(5) 0.2163(4) -0.0052(4) 0.0556(13) Uani 1 1 d . . .
H7 H 0.8055 0.1637 -0.0275 0.067 Uiso 1 1 calc R . .
C8 C 0.6817(5) 0.2418(4) 0.0834(3) 0.0441(10) Uani 1 1 d . . .
H8 H 0.7435 0.2076 0.1230 0.053 Uiso 1 1 calc R . .
C9 C 0.6545(4) 0.5449(3) 0.1817(3) 0.0345(8) Uani 1 1 d . . .
H9 H 0.6931 0.5038 0.1283 0.041 Uiso 1 1 calc R . .
C10 C 0.6968(5) 0.6432(4) 0.1893(3) 0.0447(10) Uani 1 1 d . . .
H10 H 0.7619 0.6699 0.1409 0.054 Uiso 1 1 calc R . .
C11 C 0.6446(5) 0.7027(4) 0.2671(3) 0.0516(12) Uani 1 1 d . . .
H11 H 0.6743 0.7699 0.2734 0.062 Uiso 1 1 calc R . .
C12 C 0.5477(5) 0.6623(4) 0.3360(3) 0.0412(9) Uani 1 1 d . . .
H12 H 0.5101 0.7017 0.3903 0.049 Uiso 1 1 calc R . .
C13 C 0.5066(4) 0.5643(3) 0.3248(3) 0.0315(8) Uani 1 1 d . . .
C14 C 0.4019(4) 0.5162(3) 0.3933(2) 0.0294(8) Uani 1 1 d . . .
C15 C 0.3267(4) 0.5618(3) 0.4749(3) 0.0345(8) Uani 1 1 d . . .
H15 H 0.3430 0.6294 0.4932 0.041 Uiso 1 1 calc R . .
C16 C 0.2259(4) 0.5062(3) 0.5301(3) 0.0354(9) Uani 1 1 d . . .
C17 C 0.2043(4) 0.4065(3) 0.5020(3) 0.0352(9) Uani 1 1 d . . .
H17 H 0.1363 0.3683 0.5385 0.042 Uiso 1 1 calc R . .
C18 C 0.2828(4) 0.3647(3) 0.4207(2) 0.0299(8) Uani 1 1 d . . .
C19 C 0.2753(4) 0.2608(3) 0.3806(3) 0.0312(8) Uani 1 1 d . . .
C20 C 0.1969(4) 0.1854(3) 0.4260(3) 0.0366(9) Uani 1 1 d . . .
H20 H 0.1396 0.2010 0.4844 0.044 Uiso 1 1 calc R . .
C21 C 0.2024(5) 0.0866(4) 0.3857(3) 0.0428(10) Uani 1 1 d . . .
H21 H 0.1500 0.0334 0.4164 0.051 Uiso 1 1 calc R . .
C22 C 0.2846(5) 0.0670(3) 0.3007(3) 0.0439(10) Uani 1 1 d . . .
H22 H 0.2896 0.0001 0.2717 0.053 Uiso 1 1 calc R . .
C23 C 0.3605(4) 0.1462(3) 0.2576(3) 0.0375(9) Uani 1 1 d . . .
H23 H 0.4165 0.1324 0.1985 0.045 Uiso 1 1 calc R . .
C24 C 0.1445(5) 0.5529(4) 0.6139(3) 0.0424(10) Uani 1 1 d . . .
C25 C 0.0810(6) 0.5925(4) 0.6833(3) 0.0556(13) Uani 1 1 d . . .
H25 H 0.0299 0.6242 0.7391 0.067 Uiso 1 1 calc R . .
C26 C 0.7353(5) 0.2145(4) 0.3252(3) 0.0455(11) Uani 1 1 d . . .
C27 C 0.8571(6) 0.1435(5) 0.3575(5) 0.0736(18) Uani 1 1 d . . .
H27A H 0.9474 0.1480 0.3147 0.110 Uiso 1 1 calc R . .
H27B H 0.8441 0.0664 0.3630 0.110 Uiso 1 1 calc R . .
H27C H 0.8618 0.1683 0.4164 0.110 Uiso 1 1 calc R . .
Cl1 Cl 0.11975(19) 0.79776(16) 0.35794(15) 0.0575(6) Uani 0.75 1 d PD A 1
O1 O 0.2093(6) 0.8105(4) 0.4202(4) 0.0849(18) Uani 0.75 1 d PD A 1
O2 O 0.2055(7) 0.7932(5) 0.2723(3) 0.081(2) Uani 0.75 1 d PD A 1
O3 O 0.0699(6) 0.6968(3) 0.3816(4) 0.0601(15) Uani 0.75 1 d PD A 1
O4 O 0.0039(5) 0.8897(3) 0.3735(4) 0.0720(15) Uani 0.75 1 d PD A 1
Cl1A Cl 0.0633(7) 0.8015(6) 0.3442(6) 0.0575(6) Uani 0.25 1 d PD B 2
O1A O -0.0740(13) 0.8277(17) 0.3204(13) 0.114(5) Uiso 0.25 1 d PD B 2
O2A O 0.1735(19) 0.811(2) 0.2691(12) 0.114(5) Uiso 0.25 1 d PD B 2
O3A O 0.085(3) 0.6908(10) 0.3790(18) 0.114(5) Uiso 0.25 1 d PD B 2
O4A O 0.065(2) 0.8735(16) 0.4120(12) 0.114(5) Uiso 0.25 1 d PD B 2
Cl2 Cl 0.0646(2) 0.24641(18) 0.09400(10) 0.0468(5) Uani 0.815(5) 1 d PD C 1
O5 O -0.0509(6) 0.3415(4) 0.1145(3) 0.090(2) Uani 0.815(5) 1 d PD C 1
O6 O 0.0102(6) 0.1509(4) 0.1264(5) 0.104(2) Uani 0.815(5) 1 d PD C 1
O7 O 0.1071(6) 0.2483(5) -0.0001(2) 0.0841(18) Uani 0.815(5) 1 d PD C 1
O8 O 0.1703(7) 0.2608(5) 0.1398(4) 0.100(2) Uani 0.815(5) 1 d PD C 1
Cl2A Cl 0.1136(7) 0.1914(6) 0.0937(4) 0.0440(19) Uani 0.185(5) 1 d PD C 2
O5A O 0.1870(16) 0.0782(8) 0.0890(11) 0.068(4) Uiso 0.185(5) 1 d PD C 2
O6A O 0.0110(15) 0.2045(15) 0.1747(8) 0.068(4) Uiso 0.185(5) 1 d PD C 2
O7A O 0.0460(18) 0.2156(15) 0.0189(9) 0.068(4) Uiso 0.185(5) 1 d PD C 2
O8A O 0.2236(15) 0.2519(13) 0.0869(13) 0.068(4) Uiso 0.185(5) 1 d PD C 2

loop_
_atom_site_aniso_label
_atom_site_aniso_U_11
_atom_site_aniso_U_22
_atom_site_aniso_U_33
_atom_site_aniso_U_23
_atom_site_aniso_U_13
_atom_site_aniso_U_12
Ru1 0.02375(16) 0.03101(17) 0.02952(17) 0.00007(10) -0.00657(10) -0.00844(11)
N1 0.0231(15) 0.0352(17) 0.0281(17) 0.0030(12) -0.0060(11) -0.0132(13)
N2 0.0352(19) 0.060(2) 0.0299(19) 0.0057(15) -0.0111(14) -0.0157(16)
N3 0.040(2) 0.067(3) 0.032(2) -0.0090(16) -0.0001(14) -0.0214(18)
N4 0.0279(16) 0.0372(18) 0.0396(19) -0.0057(14) -0.0041(13) -0.0099(14)
N5 0.0260(15) 0.0338(17) 0.0313(17) 0.0034(12) -0.0079(12) -0.0114(13)
N6 0.0239(15) 0.0335(16) 0.0276(16) 0.0027(12) -0.0083(12) -0.0087(12)
N7 0.0296(16) 0.0329(17) 0.0368(19) 0.0031(13) -0.0131(13) -0.0102(13)
N8 0.0304(17) 0.0349(18) 0.043(2) -0.0006(14) -0.0098(14) -0.0103(14)
C1 0.0285(19) 0.035(2) 0.033(2) 0.0021(15) -0.0066(15) -0.0113(15)
C2 0.030(2) 0.044(2) 0.042(2) 0.0053(17) -0.0081(16) -0.0081(17)
C3 0.031(2) 0.059(3) 0.039(2) 0.0090(19) -0.0137(17) -0.0098(19)
C4 0.030(2) 0.045(2) 0.029(2) -0.0004(16) -0.0051(15) -0.0167(17)
C5 0.031(2) 0.045(2) 0.034(2) -0.0038(16) -0.0051(15) -0.0172(17)
C6 0.045(3) 0.071(3) 0.044(3) -0.018(2) 0.001(2) -0.020(2)
C7 0.042(3) 0.058(3) 0.062(3) -0.023(2) 0.006(2) -0.007(2)
C8 0.036(2) 0.047(2) 0.048(3) -0.0089(19) -0.0042(18) -0.0070(19)
C9 0.030(2) 0.043(2) 0.032(2) 0.0020(16) -0.0049(15) -0.0128(17)
C10 0.039(2) 0.057(3) 0.041(3) 0.0062(19) -0.0020(18) -0.024(2)
C11 0.057(3) 0.051(3) 0.052(3) -0.002(2) -0.001(2) -0.032(2)
C12 0.044(2) 0.041(2) 0.041(2) -0.0038(17) -0.0043(18) -0.0176(19)
C13 0.0280(19) 0.035(2) 0.034(2) 0.0032(15) -0.0082(15) -0.0103(15)
C14 0.0278(18) 0.036(2) 0.028(2) 0.0012(14) -0.0104(14) -0.0095(15)
C15 0.036(2) 0.043(2) 0.029(2) 0.0006(16) -0.0095(15) -0.0144(17)
C16 0.034(2) 0.045(2) 0.029(2) 0.0009(16) -0.0068(15) -0.0134(17)
C17 0.032(2) 0.047(2) 0.031(2) 0.0073(16) -0.0086(15) -0.0176(18)
C18 0.0246(18) 0.038(2) 0.029(2) 0.0074(15) -0.0094(14) -0.0113(15)
C19 0.0268(19) 0.034(2) 0.036(2) 0.0053(15) -0.0130(15) -0.0086(15)
C20 0.029(2) 0.040(2) 0.044(2) 0.0064(17) -0.0108(16) -0.0125(17)
C21 0.033(2) 0.039(2) 0.061(3) 0.0118(19) -0.0151(19) -0.0165(18)
C22 0.038(2) 0.034(2) 0.064(3) -0.0040(19) -0.015(2) -0.0111(18)
C23 0.031(2) 0.036(2) 0.049(3) -0.0061(17) -0.0119(17) -0.0080(16)
C24 0.042(2) 0.058(3) 0.034(2) 0.0017(19) -0.0084(18) -0.026(2)
C25 0.061(3) 0.075(3) 0.037(3) -0.013(2) 0.009(2) -0.041(3)
C26 0.039(2) 0.039(2) 0.062(3) -0.003(2) -0.021(2) -0.006(2)
C27 0.059(3) 0.062(3) 0.106(5) -0.006(3) -0.050(3) 0.008(3)
Cl1 0.0640(15) 0.0296(6) 0.0630(11) -0.0044(6) 0.0231(11) -0.0097(10)
O1 0.129(5) 0.056(3) 0.085(4) 0.001(3) -0.047(4) -0.028(3)
O2 0.097(5) 0.068(4) 0.065(4) -0.021(3) 0.041(3) -0.040(4)
O3 0.061(3) 0.032(2) 0.070(3) -0.0056(19) 0.029(2) -0.012(2)
O4 0.063(3) 0.037(2) 0.097(4) 0.003(2) 0.012(3) 0.000(2)
Cl1A 0.0640(15) 0.0296(6) 0.0630(11) -0.0044(6) 0.0231(11) -0.0097(10)
Cl2 0.0518(11) 0.0573(12) 0.0397(8) 0.0025(7) -0.0138(7) -0.0263(9)
O5 0.144(5) 0.065(3) 0.049(3) -0.016(2) -0.031(3) 0.017(3)
O6 0.073(4) 0.075(4) 0.169(7) 0.041(4) -0.023(4) -0.039(3)
O7 0.076(4) 0.110(5) 0.048(3) 0.004(3) -0.005(2) 0.013(3)
O8 0.117(5) 0.104(4) 0.122(5) 0.051(4) -0.093(4) -0.067(4)
Cl2A 0.031(3) 0.042(4) 0.059(4) -0.010(3) -0.014(3) 0.000(3)

loop_
_atom_type_symbol
_atom_type_description
_atom_type_scat_dispersion_real
_atom_type_scat_dispersion_imag
_atom_type_scat_source
C C 0.0181 0.0091 'International Tables Vol C Tables 4.2.6.8 and 6.1.1.4'
H H 0.0000 0.0000 'International Tables Vol C Tables 4.2.6.8 and 6.1.1.4'
Cl Cl 0.3639 0.7018 'International Tables Vol C Tables 4.2.6.8 and 6.1.1.4'
N N 0.0311 0.0180 'International Tables Vol C Tables 4.2.6.8 and 6.1.1.4'
O O 0.0492 0.0322 'International Tables Vol C Tables 4.2.6.8 and 6.1.1.4'
Ru Ru 0.0552 3.2960 'International Tables Vol C Tables 4.2.6.8 and 6.1.1.4'

loop_
_geom_angle_atom_site_label_1
_geom_angle_atom_site_label_2
_geom_angle_atom_site_label_3
_geom_angle
_geom_angle_publ_flag
N6 Ru1 N8 91.50(13) yes
N6 Ru1 N1 94.87(12) yes
N8 Ru1 N1 173.63(12) yes
N6 Ru1 N4 173.64(12) yes
N8 Ru1 N4 94.85(13) yes
N1 Ru1 N4 78.78(12) yes
N6 Ru1 N5 79.38(12) yes
N8 Ru1 N5 91.18(12) yes
N1 Ru1 N5 89.83(12) yes
N4 Ru1 N5 100.86(12) yes
N6 Ru1 N7 79.56(12) yes
N8 Ru1 N7 87.92(12) yes
N1 Ru1 N7 93.39(11) yes
N4 Ru1 N7 100.23(13) yes
N5 Ru1 N7 158.89(13) yes
C1 N1 C4 117.0(3) ?
C1 N1 Ru1 126.9(3) ?
C4 N1 Ru1 116.0(3) ?
C4 N2 C3 116.6(4) ?
C5 N3 C6 115.7(4) ?
C8 N4 C5 115.7(4) ?
C8 N4 Ru1 128.8(3) ?
C5 N4 Ru1 115.5(3) ?
C9 N5 C13 118.6(3) ?
C9 N5 Ru1 127.9(3) ?
C13 N5 Ru1 113.5(2) ?
C14 N6 C18 121.9(3) ?
C14 N6 Ru1 119.0(2) ?
C18 N6 Ru1 119.0(3) ?
C23 N7 C19 118.4(3) ?
C23 N7 Ru1 128.5(3) ?
C19 N7 Ru1 112.9(2) ?
C26 N8 Ru1 178.2(3) ?
N1 C1 C2 121.3(4) ?
N1 C1 H1 119.3 ?
C2 C1 H1 119.3 ?
C1 C2 C3 117.2(4) ?
C1 C2 H2 121.4 ?
C3 C2 H2 121.4 ?
N2 C3 C2 122.4(4) ?
N2 C3 H3 118.8 ?
C2 C3 H3 118.8 ?
N2 C4 N1 125.4(4) ?
N2 C4 C5 119.2(4) ?
N1 C4 C5 115.4(3) ?
N3 C5 N4 126.5(4) ?
N3 C5 C4 119.2(4) ?
N4 C5 C4 114.3(3) ?
N3 C6 C7 122.1(4) ?
N3 C6 H6 118.9 ?
C7 C6 H6 118.9 ?
C8 C7 C6 118.3(4) ?
C8 C7 H7 120.9 ?
C6 C7 H7 120.9 ?
N4 C8 C7 121.6(4) ?
N4 C8 H8 119.2 ?
C7 C8 H8 119.2 ?
N5 C9 C10 121.8(4) ?
N5 C9 H9 119.1 ?
C10 C9 H9 119.1 ?
C9 C10 C11 120.0(4) ?
C9 C10 H10 120.0 ?
C11 C10 H10 120.0 ?
C10 C11 C12 118.6(4) ?
C10 C11 H11 120.7 ?
C12 C11 H11 120.7 ?
C13 C12 C11 119.4(4) ?
C13 C12 H12 120.3 ?
C11 C12 H12 120.3 ?
N5 C13 C12 121.6(3) ?
N5 C13 C14 115.1(3) ?
C12 C13 C14 123.3(4) ?
N6 C14 C15 120.1(3) ?
N6 C14 C13 113.1(3) ?
C15 C14 C13 126.7(3) ?
C14 C15 C16 118.7(4) ?
C14 C15 H15 120.6 ?
C16 C15 H15 120.6 ?
C17 C16 C15 119.6(4) ?
C17 C16 C24 120.5(4) ?
C15 C16 C24 119.8(4) ?
C18 C17 C16 119.1(4) ?
C18 C17 H17 120.5 ?
C16 C17 H17 120.5 ?
N6 C18 C17 120.5(3) ?
N6 C18 C19 112.9(3) ?
C17 C18 C19 126.6(3) ?
N7 C19 C20 121.5(4) ?
N7 C19 C18 115.4(3) ?
C20 C19 C18 123.0(4) ?
C19 C20 C21 119.5(4) ?
C19 C20 H20 120.2 ?
C21 C20 H20 120.2 ?
C22 C21 C20 118.9(4) ?
C22 C21 H21 120.5 ?
C20 C21 H21 120.5 ?
C21 C22 C23 119.3(4) ?
C21 C22 H22 120.4 ?
C23 C22 H22 120.4 ?
N7 C23 C22 122.4(4) ?
N7 C23 H23 118.8 ?
C22 C23 H23 118.8 ?
C25 C24 C16 178.0(4) ?
C24 C25 H25 180.0 ?
N8 C26 C27 178.2(6) ?
C26 C27 H27A 109.5 ?
C26 C27 H27B 109.5 ?
H27A C27 H27B 109.5 ?
C26 C27 H27C 109.5 ?
H27A C27 H27C 109.5 ?
H27B C27 H27C 109.5 ?
O2 Cl1 O4 115.5(4) ?
O2 Cl1 O3 110.9(3) ?
O4 Cl1 O3 110.6(3) ?
O2 Cl1 O1 107.4(4) ?
O4 Cl1 O1 104.0(3) ?
O3 Cl1 O1 107.8(3) ?
O2A Cl1A O1A 110.9(7) ?
O2A Cl1A O4A 110.2(7) ?
O1A Cl1A O4A 108.9(7) ?
O2A Cl1A O3A 109.8(7) ?
O1A Cl1A O3A 108.0(7) ?
O4A Cl1A O3A 108.9(7) ?
O8 Cl2 O7 114.7(4) ?
O8 Cl2 O6 111.0(3) ?
O7 Cl2 O6 111.7(4) ?
O8 Cl2 O5 105.4(4) ?
O7 Cl2 O5 105.3(3) ?
O6 Cl2 O5 108.1(3) ?
O6A Cl2A O8A 114.4(7) ?
O6A Cl2A O7A 111.1(7) ?
O8A Cl2A O7A 110.5(7) ?
O6A Cl2A O5A 108.0(7) ?
O8A Cl2A O5A 104.8(6) ?
O7A Cl2A O5A 107.6(6) ?

loop_
_geom_bond_atom_site_label_1
_geom_bond_atom_site_label_2
_geom_bond_distance
_geom_bond_publ_flag
Ru1 N6 1.965(3) yes
Ru1 N8 2.031(3) yes
Ru1 N1 2.051(3) yes
Ru1 N4 2.075(3) yes
Ru1 N5 2.078(3) yes
Ru1 N7 2.085(3) yes
N1 C1 1.343(5) ?
N1 C4 1.354(5) ?
N2 C4 1.325(5) ?
N2 C3 1.336(6) ?
N3 C5 1.321(5) ?
N3 C6 1.343(6) ?
N4 C8 1.345(5) ?
N4 C5 1.364(5) ?
N5 C9 1.348(5) ?
N5 C13 1.363(5) ?
N6 C14 1.351(5) ?
N6 C18 1.352(5) ?
N7 C23 1.335(5) ?
N7 C19 1.368(5) ?
N8 C26 1.129(5) ?
C1 C2 1.377(5) ?
C1 H1 0.9500 ?
C2 C3 1.387(6) ?
C2 H2 0.9500 ?
C3 H3 0.9500 ?
C4 C5 1.476(6) ?
C6 C7 1.379(7) ?
C6 H6 0.9500 ?
C7 C8 1.359(7) ?
C7 H7 0.9500 ?
C8 H8 0.9500 ?
C9 C10 1.378(6) ?
C9 H9 0.9500 ?
C10 C11 1.379(7) ?
C10 H10 0.9500 ?
C11 C12 1.389(6) ?
C11 H11 0.9500 ?
C12 C13 1.381(5) ?
C12 H12 0.9500 ?
C13 C14 1.476(5) ?
C14 C15 1.387(5) ?
C15 C16 1.407(5) ?
C15 H15 0.9500 ?
C16 C17 1.399(6) ?
C16 C24 1.433(6) ?
C17 C18 1.375(5) ?
C17 H17 0.9500 ?
C18 C19 1.479(5) ?
C19 C20 1.379(5) ?
C20 C21 1.387(6) ?
C20 H20 0.9500 ?
C21 C22 1.372(6) ?
C21 H21 0.9500 ?
C22 C23 1.389(6) ?
C22 H22 0.9500 ?
C23 H23 0.9500 ?
C24 C25 1.182(6) ?
C25 H25 0.9500 ?
C26 C27 1.459(6) ?
C27 H27A 0.9800 ?
C27 H27B 0.9800 ?
C27 H27C 0.9800 ?
Cl1 O2 1.384(3) ?
Cl1 O4 1.403(3) ?
Cl1 O3 1.424(3) ?
Cl1 O1 1.447(4) ?
Cl1A O2A 1.403(4) ?
Cl1A O1A 1.411(4) ?
Cl1A O4A 1.411(4) ?
Cl1A O3A 1.415(4) ?
Cl2 O8 1.397(3) ?
Cl2 O7 1.402(3) ?
Cl2 O6 1.406(3) ?
Cl2 O5 1.433(4) ?
Cl2A O6A 1.402(4) ?
Cl2A O8A 1.407(4) ?
Cl2A O7A 1.410(4) ?
Cl2A O5A 1.420(4) ?

loop_
_geom_torsion_atom_site_label_1
_geom_torsion_atom_site_label_2
_geom_torsion_atom_site_label_3
_geom_torsion_atom_site_label_4
_geom_torsion
N6 Ru1 N1 C1 1.7(3)
N8 Ru1 N1 C1 -176.8(9)
N4 Ru1 N1 C1 -178.7(3)
N5 Ru1 N1 C1 -77.6(3)
N7 Ru1 N1 C1 81.5(3)
N6 Ru1 N1 C4 179.6(3)
N8 Ru1 N1 C4 1.1(12)
N4 Ru1 N1 C4 -0.8(2)
N5 Ru1 N1 C4 100.3(3)
N7 Ru1 N1 C4 -100.6(3)
N6 Ru1 N4 C8 -175.1(10)
N8 Ru1 N4 C8 1.2(4)
N1 Ru1 N4 C8 -179.1(4)
N5 Ru1 N4 C8 93.3(4)
N7 Ru1 N4 C8 -87.6(4)
N6 Ru1 N4 C5 4.3(12)
N8 Ru1 N4 C5 -179.4(3)
N1 Ru1 N4 C5 0.4(3)
N5 Ru1 N4 C5 -87.2(3)
N7 Ru1 N4 C5 91.9(3)
N6 Ru1 N5 C9 -179.6(3)
N8 Ru1 N5 C9 89.1(3)
N1 Ru1 N5 C9 -84.6(3)
N4 Ru1 N5 C9 -6.0(3)
N7 Ru1 N5 C9 176.4(3)
N6 Ru1 N5 C13 -1.4(2)
N8 Ru1 N5 C13 -92.7(3)
N1 Ru1 N5 C13 93.6(3)
N4 Ru1 N5 C13 172.1(2)
N7 Ru1 N5 C13 -5.4(5)
N8 Ru1 N6 C14 92.9(3)
N1 Ru1 N6 C14 -87.0(3)
N4 Ru1 N6 C14 -90.9(11)
N5 Ru1 N6 C14 1.9(3)
N7 Ru1 N6 C14 -179.5(3)
N8 Ru1 N6 C18 -90.8(3)
N1 Ru1 N6 C18 89.4(3)
N4 Ru1 N6 C18 85.5(11)
N5 Ru1 N6 C18 178.3(3)
N7 Ru1 N6 C18 -3.1(3)
N6 Ru1 N7 C23 -174.6(3)
N8 Ru1 N7 C23 -82.7(3)
N1 Ru1 N7 C23 91.1(3)
N4 Ru1 N7 C23 11.9(3)
N5 Ru1 N7 C23 -170.6(3)
N6 Ru1 N7 C19 0.9(2)
N8 Ru1 N7 C19 92.8(3)
N1 Ru1 N7 C19 -93.4(2)
N4 Ru1 N7 C19 -172.6(2)
N5 Ru1 N7 C19 4.9(5)
C4 N1 C1 C2 1.9(5)
Ru1 N1 C1 C2 179.8(3)
N1 C1 C2 C3 -0.6(6)
C4 N2 C3 C2 1.5(6)
C1 C2 C3 N2 -1.2(6)
C3 N2 C4 N1 -0.1(6)
C3 N2 C4 C5 179.1(4)
C1 N1 C4 N2 -1.6(5)
Ru1 N1 C4 N2 -179.7(3)
C1 N1 C4 C5 179.2(3)
Ru1 N1 C4 C5 1.1(4)
C6 N3 C5 N4 1.4(6)
C6 N3 C5 C4 -178.8(4)
C8 N4 C5 N3 -0.6(6)
Ru1 N4 C5 N3 179.8(3)
C8 N4 C5 C4 179.6(3)
Ru1 N4 C5 C4 0.0(4)
N2 C4 C5 N3 0.2(6)
N1 C4 C5 N3 179.5(3)
N2 C4 C5 N4 -180.0(3)
N1 C4 C5 N4 -0.7(5)
C5 N3 C6 C7 -0.7(7)
N3 C6 C7 C8 -0.7(7)
C5 N4 C8 C7 -0.9(6)
Ru1 N4 C8 C7 178.6(3)
C6 C7 C8 N4 1.5(7)
C13 N5 C9 C10 -0.9(6)
Ru1 N5 C9 C10 177.2(3)
N5 C9 C10 C11 1.5(7)
C9 C10 C11 C12 -1.0(7)
C10 C11 C12 C13 0.0(7)
C9 N5 C13 C12 -0.2(5)
Ru1 N5 C13 C12 -178.5(3)
C9 N5 C13 C14 179.1(3)
Ru1 N5 C13 C14 0.7(4)
C11 C12 C13 N5 0.6(6)
C11 C12 C13 C14 -178.6(4)
C18 N6 C14 C15 -0.8(5)
Ru1 N6 C14 C15 175.5(3)
C18 N6 C14 C13 -178.3(3)
Ru1 N6 C14 C13 -2.1(4)
N5 C13 C14 N6 0.8(5)
C12 C13 C14 N6 -180.0(4)
N5 C13 C14 C15 -176.6(3)
C12 C13 C14 C15 2.7(6)
N6 C14 C15 C16 -0.1(5)
C13 C14 C15 C16 177.1(4)
C14 C15 C16 C17 0.3(6)
C14 C15 C16 C24 -178.7(4)
C15 C16 C17 C18 0.2(6)
C24 C16 C17 C18 179.2(4)
C14 N6 C18 C17 1.4(5)
Ru1 N6 C18 C17 -174.9(3)
C14 N6 C18 C19 -179.1(3)
Ru1 N6 C18 C19 4.6(4)
C16 C17 C18 N6 -1.0(5)
C16 C17 C18 C19 179.5(3)
C23 N7 C19 C20 0.2(5)
Ru1 N7 C19 C20 -175.8(3)
C23 N7 C19 C18 177.2(3)
Ru1 N7 C19 C18 1.2(4)
N6 C18 C19 N7 -3.6(4)
C17 C18 C19 N7 175.8(3)
N6 C18 C19 C20 173.3(3)
C17 C18 C19 C20 -7.2(6)
N7 C19 C20 C21 0.6(6)
C18 C19 C20 C21 -176.1(3)
C19 C20 C21 C22 -0.9(6)
C20 C21 C22 C23 0.3(6)
C19 N7 C23 C22 -0.8(6)
Ru1 N7 C23 C22 174.5(3)
C21 C22 C23 N7 0.6(6)

loop_
_platon_squeeze_void_nr
_platon_squeeze_void_average_x
_platon_squeeze_void_average_y
_platon_squeeze_void_average_z
_platon_squeeze_void_volume
_platon_squeeze_void_count_electrons
_platon_squeeze_void_content
1 -0.052 0.000 0.037 280 86 ' '
